data_4514636
loop_
_publ_author_name
'McGuire, Ryan T.'
'Paffile, Julia F. J.'
'Zhou, Yuqiao'
'Stradiotto, Mark'

_publ_section_title
;
 Nickel-Catalyzed C--N Cross-Coupling of Ammonia, (Hetero)anilines, and
 Indoles with Activated (Hetero)aryl Chlorides Enabled by Ligand Design
;
_journal_issue 10
_journal_name_full 'ACS Catalysis'
_journal_page_first 9292
_journal_paper_doi 10.1021/acscatal.9b03715
_journal_volume 9
_journal_year 2019
_chemical_formula_moiety 'C51 H57 Cl Ni O2 P2'
_chemical_formula_sum 'C51 H57 Cl Ni O2 P2'
_chemical_formula_weight 858.06
_space_group_crystal_system monoclinic
_space_group_IT_number 14
_space_group_name_Hall '-P 2yn'
_space_group_name_H-M_alt 'P 1 21/n 1'
_symmetry_space_group_name_Hall '-P 2yn'
_symmetry_space_group_name_H-M 'P 1 21/n 1'
_atom_sites_solution_hydrogens geom
_atom_sites_solution_primary dual
_atom_sites_solution_secondary difmap
_audit_creation_method SHELXL-2017/1
_cell_angle_alpha 90
_cell_angle_beta 91.921(6)
_cell_angle_gamma 90
_cell_formula_units_Z 4
_cell_length_a 13.151(5)
_cell_length_b 15.965(6)
_cell_length_c 21.319(8)
_cell_measurement_reflns_used 9935
_cell_measurement_temperature 193(2)
_cell_measurement_theta_max 26.39
_cell_measurement_theta_min 2.20
_cell_volume 4474(3)
_computing_cell_refinement 'Bruker SAINT'
_computing_data_collection 'Bruker APEX2'
_computing_data_reduction 'Bruker SAINT'
_computing_molecular_graphics 'Bruker SHELXTL'
_computing_publication_material 'Bruker SHELXTL'
_computing_structure_refinement 'SHELXL-2017/1 (Sheldrick, 2017)'
_computing_structure_solution 'SHELXT (version 2014/5)'
_diffrn_ambient_temperature 193(2)
_diffrn_measured_fraction_theta_full 1.000
_diffrn_measured_fraction_theta_max 0.994
_diffrn_measurement_device_type 'Bruker APEX-II CCD'
_diffrn_measurement_method '\f and \w scans'
_diffrn_radiation_type MoK\a
_diffrn_radiation_wavelength 0.71073
_diffrn_reflns_av_R_equivalents 0.0552
_diffrn_reflns_av_unetI/netI 0.0252
_diffrn_reflns_Laue_measured_fraction_full 1.000
_diffrn_reflns_Laue_measured_fraction_max 0.994
_diffrn_reflns_limit_h_max 17
_diffrn_reflns_limit_h_min -17
_diffrn_reflns_limit_k_max 21
_diffrn_reflns_limit_k_min -21
_diffrn_reflns_limit_l_max 28
_diffrn_reflns_limit_l_min -28
_diffrn_reflns_number 130827
_diffrn_reflns_point_group_measured_fraction_full 1.000
_diffrn_reflns_point_group_measured_fraction_max 0.994
_diffrn_reflns_theta_full 25.242
_diffrn_reflns_theta_max 28.411
_diffrn_reflns_theta_min 1.594
_exptl_absorpt_coefficient_mu 0.604
_exptl_absorpt_correction_T_max 0.9143
_exptl_absorpt_correction_T_min 0.8151
_exptl_absorpt_correction_type numerical
_exptl_absorpt_process_details 'SADABS (version 2016/2)'
_exptl_crystal_colour yellow
_exptl_crystal_density_diffrn 1.274
_exptl_crystal_description block
_exptl_crystal_F_000 1816
_exptl_crystal_size_max 0.344
_exptl_crystal_size_mid 0.339
_exptl_crystal_size_min 0.235
_refine_diff_density_max 0.909
_refine_diff_density_min -0.405
_refine_diff_density_rms 0.064
_refine_ls_extinction_method none
_refine_ls_goodness_of_fit_ref 1.047
_refine_ls_hydrogen_treatment constr
_refine_ls_matrix_type full
_refine_ls_number_parameters 558
_refine_ls_number_reflns 11175
_refine_ls_number_restraints 0
_refine_ls_restrained_S_all 1.047
_refine_ls_R_factor_all 0.0560
_refine_ls_R_factor_gt 0.0421
_refine_ls_shift/su_max 0.001
_refine_ls_shift/su_mean 0.000
_refine_ls_structure_factor_coef Fsqd
_refine_ls_weighting_details 'w=1/[\s^2^(Fo^2^)+(0.0686P)^2^+1.5151P] where P=(Fo^2^+2Fc^2^)/3'
_refine_ls_weighting_scheme calc
_refine_ls_wR_factor_gt 0.1105
_refine_ls_wR_factor_ref 0.1206
_reflns_Friedel_coverage 0.000
_reflns_number_gt 8901
_reflns_number_total 11175
_reflns_threshold_expression 'I > 2\s(I)'
_cod_data_source_file cs9b03715_si_001.cif
_cod_data_source_block dal1921
_cod_database_code 4514636
_shelx_shelxl_version_number 2017/1
_shelx_space_group_comment
; 
The symmetry employed for this shelxl refinement is uniquely defined 
by the following loop, which should always be used as a source of 
symmetry information in preference to the above space-group names. 
They are only intended as comments. 
;
_shelx_estimated_absorpt_t_min 0.819
_shelx_estimated_absorpt_t_max 0.871

loop_
_space_group_symop_operation_xyz
'x, y, z'
'-x+1/2, y+1/2, -z+1/2'
'-x, -y, -z'
'x-1/2, -y-1/2, z-1/2'

loop_
_atom_site_label
_atom_site_type_symbol
_atom_site_fract_x
_atom_site_fract_y
_atom_site_fract_z
_atom_site_U_iso_or_equiv
_atom_site_adp_type
_atom_site_occupancy
_atom_site_site_symmetry_order
_atom_site_calc_flag
_atom_site_refinement_flags_posn
_atom_site_refinement_flags_adp
_atom_site_refinement_flags_occupancy
_atom_site_disorder_assembly
_atom_site_disorder_group
Ni1 Ni 0.38066(2) 0.80153(2) 0.35554(2) 0.02549(7) Uani 1 1 d . . . . .
Cl1 Cl 0.29161(4) 0.91255(3) 0.32834(3) 0.04741(15) Uani 1 1 d . . . . .
P1 P 0.47881(3) 0.71330(3) 0.39752(2) 0.02407(10) Uani 1 1 d . . . . .
P2 P 0.25416(3) 0.73907(3) 0.40667(2) 0.02625(11) Uani 1 1 d . . . . .
O1 O 0.57848(9) 0.76089(8) 0.42530(6) 0.0277(3) Uani 1 1 d . . . . .
O2 O 0.52131(9) 0.62765(8) 0.36653(6) 0.0268(3) Uani 1 1 d . . . . .
C1 C 0.49519(15) 0.84517(13) 0.31011(10) 0.0380(5) Uani 1 1 d . . . . .
C2 C 0.55471(18) 0.91229(16) 0.33301(15) 0.0578(7) Uani 1 1 d . . . . .
C3 C 0.6337(2) 0.9417(2) 0.2970(2) 0.0945(14) Uani 1 1 d . . . . .
H3 H 0.675295 0.986101 0.312822 0.113 Uiso 1 1 calc R U . . .
C4 C 0.6525(3) 0.9088(3) 0.2404(3) 0.1126(19) Uani 1 1 d . . . . .
H4 H 0.707402 0.929674 0.217126 0.135 Uiso 1 1 calc R U . . .
C5 C 0.5937(3) 0.8459(3) 0.21640(19) 0.0980(15) Uani 1 1 d . . . . .
H5 H 0.606476 0.823766 0.176059 0.118 Uiso 1 1 calc R U . . .
C6 C 0.5136(2) 0.81349(18) 0.25138(13) 0.0625(8) Uani 1 1 d . . . . .
H6 H 0.472157 0.769708 0.234457 0.075 Uiso 1 1 calc R U . . .
C7 C 0.5284(3) 0.9569(2) 0.39209(18) 0.0949(13) Uani 1 1 d . . . . .
H7A H 0.466519 0.990157 0.384527 0.142 Uiso 1 1 calc R U . . .
H7B H 0.584555 0.994016 0.405162 0.142 Uiso 1 1 calc R U . . .
H7C H 0.516823 0.915803 0.425224 0.142 Uiso 1 1 calc R U . . .
C11 C 0.41918(14) 0.66277(11) 0.46317(8) 0.0271(4) Uani 1 1 d . . . . .
C12 C 0.31671(14) 0.68092(11) 0.47086(8) 0.0284(4) Uani 1 1 d . . . . .
C13 C 0.26717(16) 0.64974(13) 0.52298(10) 0.0383(4) Uani 1 1 d . . . . .
H13 H 0.198153 0.663955 0.529437 0.046 Uiso 1 1 calc R U . . .
C14 C 0.31934(19) 0.59799(15) 0.56516(10) 0.0456(5) Uani 1 1 d . . . . .
H14 H 0.286136 0.577370 0.600916 0.055 Uiso 1 1 calc R U . . .
C15 C 0.41965(19) 0.57609(14) 0.55554(10) 0.0438(5) Uani 1 1 d . . . . .
H15 H 0.453800 0.538551 0.583677 0.053 Uiso 1 1 calc R U . . .
C16 C 0.47051(16) 0.60880(13) 0.50492(9) 0.0366(4) Uani 1 1 d . . . . .
H16 H 0.539600 0.594547 0.498778 0.044 Uiso 1 1 calc R U . . .
C21 C 0.66725(13) 0.72067(11) 0.44849(9) 0.0268(3) Uani 1 1 d . . . . .
C22 C 0.71994(13) 0.67231(11) 0.40561(9) 0.0274(4) Uani 1 1 d . . . . .
C23 C 0.80706(14) 0.62760(12) 0.42712(9) 0.0311(4) Uani 1 1 d . . . . .
C24 C 0.84046(14) 0.63760(13) 0.48973(10) 0.0349(4) Uani 1 1 d . . . . .
C25 C 0.78932(15) 0.69154(13) 0.52866(10) 0.0363(4) Uani 1 1 d . . . . .
H25 H 0.815637 0.699063 0.570317 0.044 Uiso 1 1 calc R U . . .
C26 C 0.70162(14) 0.73541(12) 0.51040(9) 0.0321(4) Uani 1 1 d . . . . .
C27 C 0.65954(17) 0.80224(15) 0.55491(11) 0.0448(5) Uani 1 1 d . . . . .
C28A C 0.5498(6) 0.8021(6) 0.5638(5) 0.055(2) Uani 0.667(9) 1 d . . P A 1
H28A H 0.513904 0.808446 0.523062 0.083 Uiso 0.667(9) 1 calc R U P A 1
H28B H 0.532005 0.848740 0.591257 0.083 Uiso 0.667(9) 1 calc R U P A 1
H28C H 0.529982 0.749104 0.583075 0.083 Uiso 0.667(9) 1 calc R U P A 1
C29A C 0.7185(4) 0.8083(4) 0.6165(2) 0.070(2) Uani 0.667(9) 1 d . . P A 1
H29A H 0.709163 0.756780 0.640587 0.105 Uiso 0.667(9) 1 calc R U P A 1
H29B H 0.693819 0.856222 0.640353 0.105 Uiso 0.667(9) 1 calc R U P A 1
H29C H 0.790907 0.815902 0.608590 0.105 Uiso 0.667(9) 1 calc R U P A 1
C30A C 0.6866(4) 0.8897(3) 0.5209(3) 0.0600(15) Uani 0.667(9) 1 d . . P A 1
H30A H 0.759894 0.892226 0.514116 0.090 Uiso 0.667(9) 1 calc R U P A 1
H30B H 0.666951 0.936629 0.547489 0.090 Uiso 0.667(9) 1 calc R U P A 1
H30C H 0.649366 0.893192 0.480349 0.090 Uiso 0.667(9) 1 calc R U P A 1
C28B C 0.5415(15) 0.8160(16) 0.5474(11) 0.085(8) Uani 0.333(9) 1 d . . P A 2
H28D H 0.526565 0.851929 0.510987 0.128 Uiso 0.333(9) 1 calc R U P A 2
H28E H 0.516644 0.842919 0.585292 0.128 Uiso 0.333(9) 1 calc R U P A 2
H28F H 0.507590 0.761824 0.541335 0.128 Uiso 0.333(9) 1 calc R U P A 2
C29B C 0.6574(13) 0.7516(10) 0.6239(4) 0.093(6) Uani 0.333(9) 1 d . . P A 2
H29D H 0.608493 0.705317 0.620763 0.139 Uiso 0.333(9) 1 calc R U P A 2
H29E H 0.637101 0.790517 0.656752 0.139 Uiso 0.333(9) 1 calc R U P A 2
H29F H 0.725276 0.729350 0.634459 0.139 Uiso 0.333(9) 1 calc R U P A 2
C30B C 0.7234(7) 0.8710(6) 0.5621(6) 0.068(4) Uani 0.333(9) 1 d . . P A 2
H30D H 0.794065 0.851857 0.566530 0.102 Uiso 0.333(9) 1 calc R U P A 2
H30E H 0.705472 0.902269 0.599720 0.102 Uiso 0.333(9) 1 calc R U P A 2
H30F H 0.715656 0.907290 0.525223 0.102 Uiso 0.333(9) 1 calc R U P A 2
C31 C 0.86455(16) 0.56914(13) 0.38551(11) 0.0408(5) Uani 1 1 d . . . . .
H31A H 0.824150 0.558492 0.346878 0.061 Uiso 1 1 calc R U . . .
H31B H 0.877354 0.516144 0.407587 0.061 Uiso 1 1 calc R U . . .
H31C H 0.929519 0.594808 0.375044 0.061 Uiso 1 1 calc R U . . .
C32 C 0.93518(17) 0.59432(16) 0.51511(12) 0.0499(6) Uani 1 1 d . . . . .
H32A H 0.922160 0.534104 0.518757 0.075 Uiso 1 1 calc R U . . .
H32B H 0.954019 0.617182 0.556544 0.075 Uiso 1 1 calc R U . . .
H32C H 0.990888 0.603557 0.486497 0.075 Uiso 1 1 calc R U . . .
C41 C 0.59373(13) 0.63363(11) 0.31898(8) 0.0272(4) Uani 1 1 d . . . . .
C42 C 0.68790(13) 0.66761(11) 0.33730(9) 0.0286(4) Uani 1 1 d . . . . .
C43 C 0.75479(14) 0.69108(13) 0.29018(10) 0.0338(4) Uani 1 1 d . . . . .
C44 C 0.73047(15) 0.66815(14) 0.22806(9) 0.0360(4) Uani 1 1 d . . . . .
C45 C 0.64315(15) 0.62190(13) 0.21463(9) 0.0360(4) Uani 1 1 d . . . . .
H45 H 0.632338 0.601534 0.173071 0.043 Uiso 1 1 calc R U . . .
C46 C 0.57017(14) 0.60356(12) 0.25877(9) 0.0309(4) Uani 1 1 d . . . . .
C47 C 0.47371(16) 0.55218(14) 0.24127(9) 0.0383(5) Uani 1 1 d . . . . .
C48 C 0.4622(2) 0.47894(17) 0.28629(13) 0.0592(7) Uani 1 1 d . . . . .
H48A H 0.523641 0.444238 0.286208 0.089 Uiso 1 1 calc R U . . .
H48B H 0.403163 0.445144 0.272873 0.089 Uiso 1 1 calc R U . . .
H48C H 0.452316 0.500338 0.328736 0.089 Uiso 1 1 calc R U . . .
C49 C 0.37718(18) 0.60660(19) 0.24300(13) 0.0563(6) Uani 1 1 d . . . . .
H49A H 0.372390 0.632007 0.284643 0.084 Uiso 1 1 calc R U . . .
H49B H 0.317148 0.571618 0.234207 0.084 Uiso 1 1 calc R U . . .
H49C H 0.380567 0.650816 0.211253 0.084 Uiso 1 1 calc R U . . .
C50 C 0.4775(2) 0.5168(2) 0.17458(12) 0.0656(8) Uani 1 1 d . . . . .
H50A H 0.480093 0.563048 0.144455 0.098 Uiso 1 1 calc R U . . .
H50B H 0.416589 0.482939 0.165574 0.098 Uiso 1 1 calc R U . . .
H50C H 0.538244 0.481775 0.171062 0.098 Uiso 1 1 calc R U . . .
C51 C 0.7993(2) 0.69243(18) 0.17552(11) 0.0533(6) Uani 1 1 d . . . . .
H51A H 0.805308 0.753564 0.173837 0.080 Uiso 1 1 calc R U . . .
H51B H 0.770281 0.671749 0.135500 0.080 Uiso 1 1 calc R U . . .
H51C H 0.866735 0.667693 0.183206 0.080 Uiso 1 1 calc R U . . .
C52 C 0.84866(16) 0.74223(15) 0.30526(11) 0.0432(5) Uani 1 1 d . . . . .
H52A H 0.847964 0.792773 0.279163 0.065 Uiso 1 1 calc R U . . .
H52B H 0.909314 0.708979 0.296765 0.065 Uiso 1 1 calc R U . . .
H52C H 0.849801 0.758218 0.349655 0.065 Uiso 1 1 calc R U . . .
C61 C 0.18843(13) 0.65611(12) 0.36182(9) 0.0308(4) Uani 1 1 d . . . . .
C62 C 0.13305(14) 0.67485(14) 0.30571(9) 0.0355(4) Uani 1 1 d . . . . .
C63 C 0.08863(17) 0.60877(16) 0.27170(11) 0.0450(5) Uani 1 1 d . . . . .
H63 H 0.049185 0.620791 0.234649 0.054 Uiso 1 1 calc R U . . .
C64 C 0.10046(18) 0.52657(16) 0.29044(12) 0.0497(6) Uani 1 1 d . . . . .
H64 H 0.070083 0.482684 0.266250 0.060 Uiso 1 1 calc R U . . .
C65 C 0.15643(19) 0.50855(15) 0.34431(12) 0.0504(6) Uani 1 1 d . . . . .
H65 H 0.165552 0.451993 0.357164 0.060 Uiso 1 1 calc R U . . .
C66 C 0.19954(17) 0.57261(13) 0.37985(11) 0.0408(5) Uani 1 1 d . . . . .
H66 H 0.237438 0.559448 0.417276 0.049 Uiso 1 1 calc R U . . .
C67 C 0.12222(18) 0.76243(16) 0.28073(11) 0.0480(5) Uani 1 1 d . . . . .
H67A H 0.100651 0.799724 0.314288 0.072 Uiso 1 1 calc R U . . .
H67B H 0.071190 0.763228 0.246167 0.072 Uiso 1 1 calc R U . . .
H67C H 0.187744 0.781496 0.265439 0.072 Uiso 1 1 calc R U . . .
C71 C 0.15542(14) 0.79829(11) 0.44574(9) 0.0286(4) Uani 1 1 d . . . . .
C72 C 0.18386(15) 0.86361(12) 0.48711(9) 0.0330(4) Uani 1 1 d . . . . .
C73 C 0.10695(16) 0.90661(13) 0.51696(10) 0.0396(5) Uani 1 1 d . . . . .
H73 H 0.124913 0.950254 0.545525 0.048 Uiso 1 1 calc R U . . .
C74 C 0.00543(17) 0.88766(14) 0.50623(11) 0.0433(5) Uani 1 1 d . . . . .
H74 H -0.045384 0.918474 0.526904 0.052 Uiso 1 1 calc R U . . .
C75 C -0.02205(15) 0.82397(15) 0.46548(11) 0.0416(5) Uani 1 1 d . . . . .
H75 H -0.091828 0.810872 0.457802 0.050 Uiso 1 1 calc R U . . .
C76 C 0.05261(14) 0.77910(13) 0.43576(10) 0.0351(4) Uani 1 1 d . . . . .
H76 H 0.033533 0.734629 0.408194 0.042 Uiso 1 1 calc R U . . .
C77 C 0.29323(16) 0.88725(15) 0.50049(11) 0.0433(5) Uani 1 1 d . . . . .
H77A H 0.328543 0.840782 0.521910 0.065 Uiso 1 1 calc R U . . .
H77B H 0.296198 0.937077 0.527337 0.065 Uiso 1 1 calc R U . . .
H77C H 0.326179 0.899296 0.460931 0.065 Uiso 1 1 calc R U . . .

loop_
_atom_site_aniso_label
_atom_site_aniso_U_11
_atom_site_aniso_U_22
_atom_site_aniso_U_33
_atom_site_aniso_U_23
_atom_site_aniso_U_13
_atom_site_aniso_U_12
Ni1 0.01976(12) 0.02665(12) 0.03004(13) 0.00473(9) 0.00043(9) 0.00058(8)
Cl1 0.0311(3) 0.0407(3) 0.0707(4) 0.0247(3) 0.0067(2) 0.0097(2)
P1 0.0201(2) 0.0266(2) 0.0256(2) 0.00068(17) 0.00117(16) 0.00257(16)
P2 0.0203(2) 0.0283(2) 0.0302(2) 0.00097(18) 0.00224(17) -0.00001(17)
O1 0.0226(6) 0.0270(6) 0.0333(7) -0.0042(5) -0.0023(5) 0.0036(5)
O2 0.0235(6) 0.0278(6) 0.0294(6) -0.0017(5) 0.0036(5) 0.0008(5)
C1 0.0271(9) 0.0382(10) 0.0489(12) 0.0182(9) 0.0068(8) 0.0078(8)
C2 0.0350(12) 0.0469(13) 0.091(2) 0.0290(14) -0.0037(12) -0.0074(10)
C3 0.0358(14) 0.072(2) 0.176(4) 0.067(3) 0.004(2) -0.0089(14)
C4 0.082(3) 0.100(3) 0.161(4) 0.093(3) 0.071(3) 0.044(2)
C5 0.112(3) 0.088(3) 0.099(3) 0.051(2) 0.071(2) 0.055(2)
C6 0.0804(19) 0.0550(15) 0.0541(15) 0.0211(12) 0.0299(14) 0.0271(14)
C7 0.124(3) 0.0527(17) 0.104(3) 0.0022(18) -0.042(2) -0.0348(19)
C11 0.0298(9) 0.0262(8) 0.0251(8) 0.0004(7) 0.0005(7) 0.0034(7)
C12 0.0299(9) 0.0279(8) 0.0276(9) 0.0017(7) 0.0035(7) 0.0006(7)
C13 0.0367(10) 0.0433(11) 0.0356(10) 0.0051(9) 0.0107(8) -0.0009(9)
C14 0.0559(14) 0.0485(13) 0.0330(11) 0.0096(9) 0.0094(10) -0.0040(10)
C15 0.0549(13) 0.0413(11) 0.0350(11) 0.0112(9) -0.0017(9) 0.0042(10)
C16 0.0361(10) 0.0372(10) 0.0363(10) 0.0064(8) 0.0001(8) 0.0065(8)
C21 0.0204(8) 0.0281(8) 0.0316(9) -0.0007(7) -0.0015(7) 0.0032(6)
C22 0.0215(8) 0.0291(9) 0.0316(9) -0.0021(7) 0.0014(7) -0.0007(7)
C23 0.0231(8) 0.0308(9) 0.0394(10) -0.0026(8) 0.0022(7) 0.0027(7)
C24 0.0267(9) 0.0384(10) 0.0394(10) 0.0031(8) -0.0012(8) 0.0060(8)
C25 0.0310(10) 0.0458(11) 0.0316(10) -0.0004(8) -0.0045(8) 0.0052(8)
C26 0.0272(9) 0.0374(10) 0.0316(9) -0.0031(8) 0.0002(7) 0.0040(8)
C27 0.0362(11) 0.0583(14) 0.0394(11) -0.0194(10) -0.0046(9) 0.0110(10)
C28A 0.031(3) 0.078(4) 0.058(5) -0.037(3) 0.007(2) -0.008(3)
C29A 0.054(3) 0.113(5) 0.042(2) -0.034(3) -0.008(2) 0.022(3)
C30A 0.068(3) 0.041(2) 0.072(3) -0.020(2) 0.012(3) -0.0047(19)
C28B 0.055(7) 0.139(15) 0.063(11) -0.055(10) 0.004(6) 0.051(8)
C29B 0.112(11) 0.137(12) 0.032(4) 0.003(5) 0.024(5) 0.060(10)
C30B 0.055(5) 0.068(6) 0.080(9) -0.040(6) 0.005(5) 0.000(4)
C31 0.0302(10) 0.0379(11) 0.0547(13) -0.0060(9) 0.0071(9) 0.0084(8)
C32 0.0376(12) 0.0602(15) 0.0516(13) 0.0063(11) -0.0035(10) 0.0200(11)
C41 0.0239(8) 0.0286(8) 0.0292(9) -0.0012(7) 0.0035(7) 0.0026(7)
C42 0.0251(8) 0.0286(8) 0.0321(9) -0.0055(7) 0.0038(7) 0.0029(7)
C43 0.0263(9) 0.0383(10) 0.0370(10) -0.0043(8) 0.0048(8) 0.0014(8)
C44 0.0312(10) 0.0439(11) 0.0333(10) -0.0014(8) 0.0082(8) 0.0006(8)
C45 0.0351(10) 0.0442(11) 0.0290(9) -0.0063(8) 0.0040(8) 0.0013(8)
C46 0.0275(9) 0.0346(9) 0.0305(9) -0.0037(7) 0.0008(7) 0.0016(7)
C47 0.0364(10) 0.0479(12) 0.0305(10) -0.0061(9) -0.0011(8) -0.0096(9)
C48 0.0691(17) 0.0495(14) 0.0582(15) 0.0010(12) -0.0117(13) -0.0217(13)
C49 0.0328(12) 0.0793(18) 0.0562(15) -0.0068(13) -0.0065(10) -0.0045(11)
C50 0.0545(15) 0.100(2) 0.0426(13) -0.0280(14) 0.0037(11) -0.0287(15)
C51 0.0470(13) 0.0754(17) 0.0383(12) -0.0026(11) 0.0135(10) -0.0104(12)
C52 0.0326(11) 0.0535(13) 0.0438(12) -0.0015(10) 0.0059(9) -0.0094(9)
C61 0.0236(8) 0.0337(9) 0.0356(10) -0.0036(8) 0.0076(7) -0.0031(7)
C62 0.0245(9) 0.0470(11) 0.0353(10) -0.0054(8) 0.0043(8) -0.0024(8)
C63 0.0338(11) 0.0615(14) 0.0400(11) -0.0118(10) 0.0048(9) -0.0063(10)
C64 0.0422(12) 0.0548(14) 0.0530(14) -0.0233(11) 0.0140(10) -0.0135(11)
C65 0.0544(14) 0.0361(11) 0.0613(15) -0.0115(10) 0.0133(12) -0.0079(10)
C66 0.0412(11) 0.0362(11) 0.0452(12) -0.0033(9) 0.0053(9) -0.0033(9)
C67 0.0421(12) 0.0588(14) 0.0424(12) 0.0071(11) -0.0083(10) -0.0030(11)
C71 0.0251(9) 0.0289(9) 0.0320(9) 0.0004(7) 0.0039(7) 0.0015(7)
C72 0.0302(9) 0.0330(9) 0.0357(10) -0.0002(8) 0.0004(8) 0.0004(8)
C73 0.0404(11) 0.0383(11) 0.0403(11) -0.0088(9) 0.0031(9) 0.0036(9)
C74 0.0353(11) 0.0468(12) 0.0483(12) -0.0068(10) 0.0097(9) 0.0088(9)
C75 0.0234(9) 0.0493(12) 0.0526(13) -0.0061(10) 0.0074(9) 0.0037(8)
C76 0.0262(9) 0.0390(10) 0.0403(11) -0.0063(8) 0.0043(8) -0.0009(8)
C77 0.0325(10) 0.0449(12) 0.0525(13) -0.0140(10) 0.0006(9) -0.0035(9)

loop_
_atom_type_symbol
_atom_type_description
_atom_type_scat_dispersion_real
_atom_type_scat_dispersion_imag
_atom_type_scat_source
C C 0.0033 0.0016 'International Tables Vol C Tables 4.2.6.8 and 6.1.1.4'
H H 0.0000 0.0000 'International Tables Vol C Tables 4.2.6.8 and 6.1.1.4'
O O 0.0106 0.0060 'International Tables Vol C Tables 4.2.6.8 and 6.1.1.4'
P P 0.1023 0.0942 'International Tables Vol C Tables 4.2.6.8 and 6.1.1.4'
Cl Cl 0.1484 0.1585 'International Tables Vol C Tables 4.2.6.8 and 6.1.1.4'
Ni Ni 0.3393 1.1124 'International Tables Vol C Tables 4.2.6.8 and 6.1.1.4'

loop_
_geom_angle_atom_site_label_1
_geom_angle_atom_site_label_2
_geom_angle_atom_site_label_3
_geom_angle
C1 Ni1 P1 88.70(6)
C1 Ni1 Cl1 89.67(6)
P1 Ni1 Cl1 167.04(2)
C1 Ni1 P2 174.68(6)
P1 Ni1 P2 87.13(3)
Cl1 Ni1 P2 95.12(3)
O1 P1 O2 105.05(7)
O1 P1 C11 107.05(8)
O2 P1 C11 95.90(8)
O1 P1 Ni1 108.82(6)
O2 P1 Ni1 127.46(5)
C11 P1 Ni1 110.65(6)
C12 P2 C71 103.31(9)
C12 P2 C61 102.49(9)
C71 P2 C61 106.34(9)
C12 P2 Ni1 105.44(7)
C71 P2 Ni1 122.60(7)
C61 P2 Ni1 114.24(6)
C21 O1 P1 124.69(11)
C41 O2 P1 118.84(11)
C6 C1 C2 118.9(2)
C6 C1 Ni1 118.9(2)
C2 C1 Ni1 122.10(19)
C3 C2 C1 118.9(3)
C3 C2 C7 120.0(3)
C1 C2 C7 120.9(2)
C4 C3 C2 121.6(4)
C3 C4 C5 120.5(3)
C4 C5 C6 119.9(4)
C1 C6 C5 120.2(3)
C12 C11 C16 120.13(17)
C12 C11 P1 116.27(13)
C16 C11 P1 123.60(15)
C11 C12 C13 119.85(17)
C11 C12 P2 115.50(13)
C13 C12 P2 124.49(15)
C14 C13 C12 119.6(2)
C13 C14 C15 120.5(2)
C14 C15 C16 120.3(2)
C15 C16 C11 119.46(19)
C22 C21 C26 123.89(16)
C22 C21 O1 116.46(15)
C26 C21 O1 119.48(15)
C21 C22 C23 118.75(17)
C21 C22 C42 122.12(16)
C23 C22 C42 119.12(16)
C24 C23 C22 118.47(17)
C24 C23 C31 118.93(17)
C22 C23 C31 122.59(18)
C25 C24 C23 119.92(17)
C25 C24 C32 118.77(19)
C23 C24 C32 121.22(18)
C24 C25 C26 123.98(18)
C25 C26 C21 114.62(17)
C25 C26 C27 119.11(17)
C21 C26 C27 125.78(17)
C28A C27 C29A 111.6(5)
C30B C27 C26 112.8(4)
C28A C27 C26 117.1(4)
C29A C27 C26 113.3(2)
C30B C27 C28B 119.5(10)
C26 C27 C28B 114.1(8)
C28A C27 C30A 107.0(5)
C29A C27 C30A 102.8(4)
C26 C27 C30A 103.4(2)
C30B C27 C29B 108.2(8)
C26 C27 C29B 102.9(4)
C28B C27 C29B 96.4(10)
C42 C41 C46 123.95(16)
C42 C41 O2 115.94(15)
C46 C41 O2 120.07(16)
C41 C42 C43 118.27(17)
C41 C42 C22 120.49(16)
C43 C42 C22 121.06(17)
C44 C43 C42 118.47(18)
C44 C43 C52 120.21(18)
C42 C43 C52 121.29(18)
C45 C44 C43 119.70(18)
C45 C44 C51 119.66(19)
C43 C44 C51 120.63(19)
C44 C45 C46 123.72(18)
C41 C46 C45 114.27(17)
C41 C46 C47 124.02(17)
C45 C46 C47 121.69(17)
C48 C47 C50 108.0(2)
C48 C47 C49 108.6(2)
C50 C47 C49 106.4(2)
C48 C47 C46 110.70(17)
C50 C47 C46 111.56(18)
C49 C47 C46 111.43(18)
C66 C61 C62 118.87(19)
C66 C61 P2 120.26(16)
C62 C61 P2 120.65(15)
C63 C62 C61 118.3(2)
C63 C62 C67 119.1(2)
C61 C62 C67 122.55(19)
C64 C63 C62 121.8(2)
C65 C64 C63 119.6(2)
C64 C65 C66 120.1(2)
C65 C66 C61 121.3(2)
C76 C71 C72 119.58(17)
C76 C71 P2 121.06(15)
C72 C71 P2 119.35(14)
C73 C72 C71 117.98(18)
C73 C72 C77 119.57(18)
C71 C72 C77 122.45(18)
C74 C73 C72 121.9(2)
C75 C74 C73 119.87(19)
C74 C75 C76 119.7(2)
C75 C76 C71 120.96(19)

loop_
_geom_bond_atom_site_label_1
_geom_bond_atom_site_label_2
_geom_bond_distance
Ni1 C1 1.947(2)
Ni1 P1 2.0913(7)
Ni1 Cl1 2.1917(8)
Ni1 P2 2.2520(7)
P1 O1 1.6106(14)
P1 O2 1.6258(13)
P1 C11 1.8162(19)
P2 C12 1.8264(19)
P2 C71 1.8294(19)
P2 C61 1.833(2)
O1 C21 1.407(2)
O2 C41 1.417(2)
C1 C6 1.379(4)
C1 C2 1.405(3)
C2 C3 1.393(4)
C2 C7 1.498(5)
C3 C4 1.348(7)
C4 C5 1.357(7)
C5 C6 1.409(5)
C11 C12 1.393(3)
C11 C16 1.396(3)
C12 C13 1.398(3)
C13 C14 1.386(3)
C14 C15 1.387(3)
C15 C16 1.390(3)
C21 C22 1.398(2)
C21 C26 1.401(3)
C22 C23 1.413(3)
C22 C42 1.504(3)
C23 C24 1.400(3)
C23 C31 1.508(3)
C24 C25 1.386(3)
C24 C32 1.509(3)
C25 C26 1.394(3)
C26 C27 1.543(3)
C27 C30B 1.387(9)
C27 C28A 1.462(8)
C27 C29A 1.505(4)
C27 C28B 1.57(2)
C27 C30A 1.619(5)
C27 C29B 1.680(11)
C41 C42 1.396(3)
C41 C46 1.396(3)
C42 C43 1.408(3)
C43 C44 1.401(3)
C43 C52 1.506(3)
C44 C45 1.387(3)
C44 C51 1.514(3)
C45 C46 1.397(3)
C46 C47 1.546(3)
C47 C48 1.523(3)
C47 C50 1.532(3)
C47 C49 1.540(3)
C61 C66 1.394(3)
C61 C62 1.412(3)
C62 C63 1.397(3)
C62 C67 1.501(3)
C63 C64 1.379(4)
C64 C65 1.374(4)
C65 C66 1.383(3)
C71 C76 1.396(3)
C71 C72 1.408(3)
C72 C73 1.394(3)
C72 C77 1.505(3)
C73 C74 1.380(3)
C74 C75 1.378(3)
C75 C76 1.386(3)

loop_
_geom_torsion_atom_site_label_1
_geom_torsion_atom_site_label_2
_geom_torsion_atom_site_label_3
_geom_torsion_atom_site_label_4
_geom_torsion
C1 Ni1 P1 O1 49.69(9)
Cl1 Ni1 P1 O1 -33.19(12)
P2 Ni1 P1 O1 -133.63(5)
C1 Ni1 P1 O2 -77.67(10)
Cl1 Ni1 P1 O2 -160.54(10)
P2 Ni1 P1 O2 99.02(6)
C1 Ni1 P1 C11 167.05(10)
Cl1 Ni1 P1 C11 84.17(12)
P2 Ni1 P1 C11 -16.27(6)
O2 P1 O1 C21 -30.94(15)
C11 P1 O1 C21 70.23(15)
Ni1 P1 O1 C21 -170.14(12)
O1 P1 O2 C41 -57.69(13)
C11 P1 O2 C41 -167.15(13)
Ni1 P1 O2 C41 71.12(13)
P1 Ni1 C1 C6 91.82(17)
Cl1 Ni1 C1 C6 -101.03(17)
P1 Ni1 C1 C2 -93.27(17)
Cl1 Ni1 C1 C2 73.87(17)
C6 C1 C2 C3 -3.3(3)
Ni1 C1 C2 C3 -178.19(19)
C6 C1 C2 C7 171.1(3)
Ni1 C1 C2 C7 -3.8(3)
C1 C2 C3 C4 1.7(4)
C7 C2 C3 C4 -172.8(3)
C2 C3 C4 C5 0.7(5)
C3 C4 C5 C6 -1.4(5)
C2 C1 C6 C5 2.7(4)
Ni1 C1 C6 C5 177.7(2)
C4 C5 C6 C1 -0.4(4)
O1 P1 C11 C12 126.26(14)
O2 P1 C11 C12 -126.00(14)
Ni1 P1 C11 C12 7.82(16)
O1 P1 C11 C16 -53.33(18)
O2 P1 C11 C16 54.41(17)
Ni1 P1 C11 C16 -171.77(15)
C16 C11 C12 C13 4.5(3)
P1 C11 C12 C13 -175.10(15)
C16 C11 C12 P2 -171.01(15)
P1 C11 C12 P2 9.38(19)
C71 P2 C12 C11 -150.71(14)
C61 P2 C12 C11 98.89(15)
Ni1 P2 C12 C11 -20.94(15)
C71 P2 C12 C13 34.00(19)
C61 P2 C12 C13 -76.39(18)
Ni1 P2 C12 C13 163.78(16)
C11 C12 C13 C14 -2.8(3)
P2 C12 C13 C14 172.31(17)
C12 C13 C14 C15 -0.9(3)
C13 C14 C15 C16 2.9(4)
C14 C15 C16 C11 -1.1(3)
C12 C11 C16 C15 -2.6(3)
P1 C11 C16 C15 177.03(16)
P1 O1 C21 C22 62.5(2)
P1 O1 C21 C26 -121.94(17)
C26 C21 C22 C23 7.5(3)
O1 C21 C22 C23 -177.23(16)
C26 C21 C22 C42 -171.47(18)
O1 C21 C22 C42 3.8(3)
C21 C22 C23 C24 -3.7(3)
C42 C22 C23 C24 175.21(17)
C21 C22 C23 C31 175.65(18)
C42 C22 C23 C31 -5.4(3)
C22 C23 C24 C25 -1.1(3)
C31 C23 C24 C25 179.44(19)
C22 C23 C24 C32 -177.65(19)
C31 C23 C24 C32 2.9(3)
C23 C24 C25 C26 2.9(3)
C32 C24 C25 C26 179.5(2)
C24 C25 C26 C21 0.3(3)
C24 C25 C26 C27 -172.1(2)
C22 C21 C26 C25 -5.6(3)
O1 C21 C26 C25 179.19(17)
C22 C21 C26 C27 166.2(2)
O1 C21 C26 C27 -9.0(3)
C25 C26 C27 C30B 67.1(7)
C21 C26 C27 C30B -104.4(7)
C25 C26 C27 C28A -135.3(6)
C21 C26 C27 C28A 53.2(6)
C25 C26 C27 C29A -3.1(4)
C21 C26 C27 C29A -174.6(4)
C25 C26 C27 C28B -152.3(11)
C21 C26 C27 C28B 36.2(12)
C25 C26 C27 C30A 107.4(3)
C21 C26 C27 C30A -64.1(3)
C25 C26 C27 C29B -49.2(7)
C21 C26 C27 C29B 139.3(7)
P1 O2 C41 C42 64.62(18)
P1 O2 C41 C46 -117.72(16)
C46 C41 C42 C43 15.4(3)
O2 C41 C42 C43 -167.08(16)
C46 C41 C42 C22 -159.75(18)
O2 C41 C42 C22 17.8(2)
C21 C22 C42 C41 -63.4(2)
C23 C22 C42 C41 117.7(2)
C21 C22 C42 C43 121.6(2)
C23 C22 C42 C43 -57.3(2)
C41 C42 C43 C44 -9.2(3)
C22 C42 C43 C44 165.84(18)
C41 C42 C43 C52 168.64(18)
C22 C42 C43 C52 -16.3(3)
C42 C43 C44 C45 -1.3(3)
C52 C43 C44 C45 -179.2(2)
C42 C43 C44 C51 179.5(2)
C52 C43 C44 C51 1.6(3)
C43 C44 C45 C46 7.2(3)
C51 C44 C45 C46 -173.6(2)
C42 C41 C46 C45 -9.6(3)
O2 C41 C46 C45 172.95(16)
C42 C41 C46 C47 168.86(19)
O2 C41 C46 C47 -8.6(3)
C44 C45 C46 C41 -1.9(3)
C44 C45 C46 C47 179.6(2)
C41 C46 C47 C48 -50.8(3)
C45 C46 C47 C48 127.5(2)
C41 C46 C47 C50 -171.1(2)
C45 C46 C47 C50 7.2(3)
C41 C46 C47 C49 70.1(3)
C45 C46 C47 C49 -111.6(2)
C12 P2 C61 C66 -2.85(18)
C71 P2 C61 C66 -110.95(17)
Ni1 P2 C61 C66 110.66(16)
C12 P2 C61 C62 -177.43(15)
C71 P2 C61 C62 74.47(16)
Ni1 P2 C61 C62 -63.92(16)
C66 C61 C62 C63 2.2(3)
P2 C61 C62 C63 176.85(15)
C66 C61 C62 C67 -176.4(2)
P2 C61 C62 C67 -1.8(3)
C61 C62 C63 C64 -2.2(3)
C67 C62 C63 C64 176.5(2)
C62 C63 C64 C65 0.7(3)
C63 C64 C65 C66 0.8(3)
C64 C65 C66 C61 -0.7(3)
C62 C61 C66 C65 -0.8(3)
P2 C61 C66 C65 -175.48(17)
C12 P2 C71 C76 -110.62(17)
C61 P2 C71 C76 -3.10(19)
Ni1 P2 C71 C76 130.95(15)
C12 P2 C71 C72 68.62(17)
C61 P2 C71 C72 176.14(15)
Ni1 P2 C71 C72 -49.81(17)
C76 C71 C72 C73 0.3(3)
P2 C71 C72 C73 -178.94(15)
C76 C71 C72 C77 179.5(2)
P2 C71 C72 C77 0.2(3)
C71 C72 C73 C74 -1.0(3)
C77 C72 C73 C74 179.8(2)
C72 C73 C74 C75 0.7(4)
C73 C74 C75 C76 0.3(4)
C74 C75 C76 C71 -1.0(3)
C72 C71 C76 C75 0.7(3)
P2 C71 C76 C75 179.91(17)
